data_1552395
loop_
_publ_author_name
'Dyachenko , Natalia V.'
'Khoroshutin, Andrey V.'
'Sotnikova, Yulia'
'Karnoukhova, Valentina A.'
'Tokarev, Sergey'
'Anisimov, Alexander V.'
'Fedorov, Yury V.'
'Fedorova, Olga'

_publ_section_title
;
 Synthesis of the fused heterocyclic systems via Mallory photoreaction of
 arylthienylethenes
;
_journal_name_full 'Photochemical &amp; Photobiological Sciences'
_journal_paper_doi 10.1039/C9PP00289H
_journal_year 2019
_chemical_formula_moiety 'C14 H12 O2 S'
_chemical_formula_sum 'C14 H12 O2 S'
_chemical_formula_weight 244.30
_space_group_crystal_system monoclinic
_space_group_IT_number 14
_space_group_name_Hall '-P 2yn'
_space_group_name_H-M_alt 'P 1 21/n 1'
_symmetry_space_group_name_Hall '-P 2yn'
_symmetry_space_group_name_H-M 'P 1 21/n 1'
_atom_sites_solution_hydrogens geom
_atom_sites_solution_primary dual
_audit_creation_method SHELXL-2016/6
_audit_update_record
;
2019-03-13 deposited with the CCDC.    2019-10-08 downloaded from the CCDC.
;
_cell_angle_alpha 90
_cell_angle_beta 91.856(4)
_cell_angle_gamma 90
_cell_formula_units_Z 4
_cell_length_a 5.1488(12)
_cell_length_b 10.707(2)
_cell_length_c 20.672(5)
_cell_measurement_reflns_used 224
_cell_measurement_temperature 120(2)
_cell_measurement_theta_max 25
_cell_measurement_theta_min 3
_cell_volume 1139.0(4)
_computing_cell_refinement 'Bruker SAINT'
_computing_data_collection 'Bruker APEX2'
_computing_data_reduction 'Bruker SAINT'
_computing_molecular_graphics 'SHELXTL (Sheldrick, 2008)'
_computing_publication_material 'SHELXTL (Sheldrick, 2008)'
_computing_structure_refinement 'SHELXL (Sheldrick, 2015b)'
_computing_structure_solution 'SHELXT (Sheldrick, 2015a)'
_diffrn_ambient_temperature 120(2)
_diffrn_detector_type 'Bruker APEX II CCD area detector'
_diffrn_measured_fraction_theta_full 1.000
_diffrn_measured_fraction_theta_max 0.990
_diffrn_measurement_device_type 'Bruker APEX DUO diffractometer'
_diffrn_measurement_method 'omega scans'
_diffrn_radiation_type MoK\a
_diffrn_radiation_wavelength 0.71073
_diffrn_reflns_av_R_equivalents 0.1554
_diffrn_reflns_av_unetI/netI 0.1381
_diffrn_reflns_Laue_measured_fraction_full 1.000
_diffrn_reflns_Laue_measured_fraction_max 0.990
_diffrn_reflns_limit_h_max 7
_diffrn_reflns_limit_h_min -7
_diffrn_reflns_limit_k_max 15
_diffrn_reflns_limit_k_min -15
_diffrn_reflns_limit_l_max 29
_diffrn_reflns_limit_l_min -29
_diffrn_reflns_number 14960
_diffrn_reflns_point_group_measured_fraction_full 1.000
_diffrn_reflns_point_group_measured_fraction_max 0.990
_diffrn_reflns_theta_full 25.242
_diffrn_reflns_theta_max 30.582
_diffrn_reflns_theta_min 1.971
_exptl_absorpt_coefficient_mu 0.269
_exptl_absorpt_correction_T_max 0.4935
_exptl_absorpt_correction_T_min 0.3794
_exptl_absorpt_correction_type multi-scan
_exptl_absorpt_process_details SADABS
_exptl_crystal_colour colourless
_exptl_crystal_density_diffrn 1.425
_exptl_crystal_description plate
_exptl_crystal_F_000 512
_exptl_crystal_size_max 0.250
_exptl_crystal_size_mid 0.220
_exptl_crystal_size_min 0.140
_refine_diff_density_max 0.811
_refine_diff_density_min -0.678
_refine_diff_density_rms 0.093
_refine_ls_extinction_method none
_refine_ls_goodness_of_fit_ref 1.025
_refine_ls_hydrogen_treatment constr
_refine_ls_matrix_type full
_refine_ls_number_parameters 156
_refine_ls_number_reflns 3476
_refine_ls_number_restraints 0
_refine_ls_restrained_S_all 1.025
_refine_ls_R_factor_all 0.1767
_refine_ls_R_factor_gt 0.0784
_refine_ls_shift/su_max 0.000
_refine_ls_shift/su_mean 0.000
_refine_ls_structure_factor_coef Fsqd
_refine_ls_weighting_details 'w=1/[\s^2^(Fo^2^)+(0.0778P)^2^+0.2113P] where P=(Fo^2^+2Fc^2^)/3'
_refine_ls_weighting_scheme calc
_refine_ls_wR_factor_gt 0.1486
_refine_ls_wR_factor_ref 0.1882
_reflns_Friedel_coverage 0.000
_reflns_number_gt 1799
_reflns_number_total 3476
_reflns_threshold_expression I>2\s(I)
_cod_data_source_file c9pp00289h2.cif
_cod_data_source_block n13
_cod_original_cell_volume 1139.0(5)
_cod_database_code 1552395
_shelx_shelxl_version_number 2016/6
_shelx_space_group_comment
;
The symmetry employed for this shelxl refinement is uniquely defined
by the following loop, which should always be used as a source of
symmetry information in preference to the above space-group names.
They are only intended as comments.
;
_shelx_estimated_absorpt_t_min 0.936
_shelx_estimated_absorpt_t_max 0.963

loop_
_space_group_symop_operation_xyz
'x, y, z'
'-x+1/2, y+1/2, -z+1/2'
'-x, -y, -z'
'x-1/2, -y-1/2, z-1/2'

loop_
_atom_site_label
_atom_site_type_symbol
_atom_site_fract_x
_atom_site_fract_y
_atom_site_fract_z
_atom_site_U_iso_or_equiv
_atom_site_adp_type
_atom_site_occupancy
_atom_site_site_symmetry_order
_atom_site_calc_flag
_atom_site_refinement_flags_posn
_atom_site_refinement_flags_adp
S3 S 0.38805(18) 0.56687(8) 0.08169(4) 0.0246(2) Uani 1 1 d . .
O1 O 0.5610(5) 0.6890(2) 0.46584(11) 0.0240(5) Uani 1 1 d . .
O2 O 0.8950(4) 0.5317(2) 0.42639(11) 0.0239(6) Uani 1 1 d . .
C1 C 0.7092(7) 0.4802(3) 0.16846(16) 0.0221(7) Uani 1 1 d . .
H1 H 0.847097 0.434467 0.188883 0.027 Uiso 1 1 calc R U
C2 C 0.6466(7) 0.4719(3) 0.10484(16) 0.0248(8) Uani 1 1 d . .
H2 H 0.735076 0.419424 0.075749 0.030 Uiso 1 1 calc R U
C3A C 0.3584(7) 0.6202(3) 0.16050(15) 0.0200(7) Uani 1 1 d . .
C4 C 0.1752(7) 0.7073(3) 0.18222(16) 0.0227(7) Uani 1 1 d . .
H4 H 0.049804 0.743104 0.153037 0.027 Uiso 1 1 calc R U
C5 C 0.1827(7) 0.7390(3) 0.24649(16) 0.0223(7) Uani 1 1 d . .
H5 H 0.061158 0.797968 0.261733 0.027 Uiso 1 1 calc R U
C5A C 0.3686(6) 0.6854(3) 0.29109(15) 0.0189(7) Uani 1 1 d . .
C6 C 0.3705(7) 0.7180(3) 0.35774(15) 0.0211(7) Uani 1 1 d . .
H6 H 0.248366 0.777163 0.372487 0.025 Uiso 1 1 calc R U
C7 C 0.5444(6) 0.6657(3) 0.40089(15) 0.0199(7) Uani 1 1 d . .
C8 C 0.7310(6) 0.5774(3) 0.37898(15) 0.0200(7) Uani 1 1 d . .
C9 C 0.7314(6) 0.5439(3) 0.31494(15) 0.0215(7) Uani 1 1 d . .
H9 H 0.854140 0.484431 0.300799 0.026 Uiso 1 1 calc R U
C9A C 0.5502(7) 0.5973(3) 0.26948(15) 0.0190(7) Uani 1 1 d . .
C9B C 0.5458(6) 0.5653(3) 0.20225(15) 0.0198(7) Uani 1 1 d . .
C10 C 0.3491(7) 0.7551(3) 0.49263(16) 0.0247(8) Uani 1 1 d . .
H10A H 0.368929 0.755510 0.539939 0.037 Uiso 1 1 calc R U
H10B H 0.185444 0.713901 0.479788 0.037 Uiso 1 1 calc R U
H10C H 0.347432 0.841193 0.476559 0.037 Uiso 1 1 calc R U
C11 C 1.0723(7) 0.4357(3) 0.40816(16) 0.0256(7) Uani 1 1 d . .
H11A H 1.182917 0.412402 0.445693 0.038 Uiso 1 1 calc R U
H11B H 1.180946 0.466659 0.373545 0.038 Uiso 1 1 calc R U
H11C H 0.974235 0.362519 0.392757 0.038 Uiso 1 1 calc R U

loop_
_atom_site_aniso_label
_atom_site_aniso_U_11
_atom_site_aniso_U_22
_atom_site_aniso_U_33
_atom_site_aniso_U_23
_atom_site_aniso_U_13
_atom_site_aniso_U_12
S3 0.0307(5) 0.0246(4) 0.0184(4) -0.0013(4) 0.0002(3) -0.0010(4)
O1 0.0259(13) 0.0271(13) 0.0190(12) -0.0044(10) -0.0015(10) 0.0084(10)
O2 0.0265(13) 0.0220(13) 0.0228(12) -0.0004(9) -0.0034(10) 0.0075(10)
C1 0.0215(17) 0.0203(17) 0.0247(17) 0.0014(13) 0.0029(14) -0.0003(14)
C2 0.028(2) 0.0222(18) 0.0246(17) -0.0022(13) 0.0047(15) 0.0007(14)
C3A 0.0237(18) 0.0184(16) 0.0177(15) 0.0001(13) 0.0000(13) -0.0023(13)
C4 0.0262(19) 0.0215(17) 0.0200(17) 0.0037(13) -0.0037(14) -0.0005(14)
C5 0.0229(18) 0.0199(17) 0.0242(17) 0.0026(13) 0.0029(14) 0.0021(13)
C5A 0.0200(17) 0.0153(16) 0.0215(16) 0.0013(12) -0.0002(13) -0.0018(13)
C6 0.0254(18) 0.0182(17) 0.0198(17) -0.0009(12) 0.0018(14) 0.0010(13)
C7 0.0212(18) 0.0169(16) 0.0215(16) -0.0006(13) -0.0002(13) -0.0006(13)
C8 0.0210(17) 0.0176(16) 0.0212(15) 0.0026(13) -0.0010(13) 0.0013(13)
C9 0.0211(18) 0.0205(18) 0.0230(16) -0.0008(13) 0.0005(13) 0.0010(13)
C9A 0.0210(17) 0.0168(17) 0.0193(16) 0.0003(12) 0.0010(13) -0.0014(12)
C9B 0.0205(17) 0.0164(15) 0.0227(16) 0.0010(14) 0.0035(13) -0.0018(13)
C10 0.028(2) 0.0272(19) 0.0190(17) -0.0035(14) -0.0005(14) 0.0053(15)
C11 0.0252(18) 0.0235(17) 0.0281(18) -0.0004(15) 0.0011(14) 0.0092(15)

loop_
_atom_type_symbol
_atom_type_description
_atom_type_scat_dispersion_real
_atom_type_scat_dispersion_imag
_atom_type_scat_source
C C 0.0033 0.0016 'International Tables Vol C Tables 4.2.6.8 and 6.1.1.4'
H H 0.0000 0.0000 'International Tables Vol C Tables 4.2.6.8 and 6.1.1.4'
O O 0.0106 0.0060 'International Tables Vol C Tables 4.2.6.8 and 6.1.1.4'
S S 0.1246 0.1234 'International Tables Vol C Tables 4.2.6.8 and 6.1.1.4'

loop_
_geom_angle_atom_site_label_1
_geom_angle_atom_site_label_2
_geom_angle_atom_site_label_3
_geom_angle
C2 S3 C3A 91.36(17)
C7 O1 C10 116.6(3)
C8 O2 C11 116.9(2)
C2 C1 C9B 113.0(3)
C2 C1 H1 123.5
C9B C1 H1 123.5
C1 C2 S3 112.9(3)
C1 C2 H2 123.6
S3 C2 H2 123.6
C9B C3A C4 122.4(3)
C9B C3A S3 111.1(3)
C4 C3A S3 126.6(3)
C5 C4 C3A 118.3(3)
C5 C4 H4 120.8
C3A C4 H4 120.8
C4 C5 C5A 121.6(3)
C4 C5 H5 119.2
C5A C5 H5 119.2
C9A C5A C6 119.1(3)
C9A C5A C5 120.1(3)
C6 C5A C5 120.7(3)
C7 C6 C5A 121.2(3)
C7 C6 H6 119.4
C5A C6 H6 119.4
C6 C7 O1 126.0(3)
C6 C7 C8 119.8(3)
O1 C7 C8 114.2(3)
O2 C8 C9 125.4(3)
O2 C8 C7 114.6(3)
C9 C8 C7 120.0(3)
C8 C9 C9A 120.7(3)
C8 C9 H9 119.6
C9A C9 H9 119.6
C5A C9A C9 119.1(3)
C5A C9A C9B 118.5(3)
C9 C9A C9B 122.4(3)
C3A C9B C9A 119.1(3)
C3A C9B C1 111.6(3)
C9A C9B C1 129.3(3)
O1 C10 H10A 109.5
O1 C10 H10B 109.5
H10A C10 H10B 109.5
O1 C10 H10C 109.5
H10A C10 H10C 109.5
H10B C10 H10C 109.5
O2 C11 H11A 109.5
O2 C11 H11B 109.5
H11A C11 H11B 109.5
O2 C11 H11C 109.5
H11A C11 H11C 109.5
H11B C11 H11C 109.5

loop_
_geom_bond_atom_site_label_1
_geom_bond_atom_site_label_2
_geom_bond_distance
S3 C2 1.730(4)
S3 C3A 1.738(3)
O1 C7 1.365(4)
O1 C10 1.427(4)
O2 C8 1.364(4)
O2 C11 1.433(4)
C1 C2 1.347(5)
C1 C9B 1.436(4)
C1 H1 0.9500
C2 H2 0.9500
C3A C9B 1.403(4)
C3A C4 1.410(5)
C4 C5 1.371(4)
C4 H4 0.9500
C5 C5A 1.427(4)
C5 H5 0.9500
C5A C9A 1.412(4)
C5A C6 1.421(4)
C6 C7 1.363(4)
C6 H6 0.9500
C7 C8 1.432(5)
C8 C9 1.372(4)
C9 C9A 1.422(4)
C9 H9 0.9500
C9A C9B 1.431(4)
C10 H10A 0.9800
C10 H10B 0.9800
C10 H10C 0.9800
C11 H11A 0.9800
C11 H11B 0.9800
C11 H11C 0.9800

loop_
_geom_torsion_atom_site_label_1
_geom_torsion_atom_site_label_2
_geom_torsion_atom_site_label_3
_geom_torsion_atom_site_label_4
_geom_torsion
C9B C1 C2 S3 0.4(4)
C3A S3 C2 C1 -0.4(3)
C2 S3 C3A C9B 0.3(3)
C2 S3 C3A C4 -180.0(3)
C9B C3A C4 C5 0.1(5)
S3 C3A C4 C5 -179.5(3)
C3A C4 C5 C5A -0.4(5)
C4 C5 C5A C9A -0.2(5)
C4 C5 C5A C6 -179.0(3)
C9A C5A C6 C7 0.1(5)
C5 C5A C6 C7 178.9(3)
C5A C6 C7 O1 -179.1(3)
C5A C6 C7 C8 0.7(5)
C10 O1 C7 C6 12.5(5)
C10 O1 C7 C8 -167.4(3)
C11 O2 C8 C9 -3.7(5)
C11 O2 C8 C7 175.2(3)
C6 C7 C8 O2 179.9(3)
O1 C7 C8 O2 -0.3(4)
C6 C7 C8 C9 -1.2(5)
O1 C7 C8 C9 178.6(3)
O2 C8 C9 C9A 179.7(3)
C7 C8 C9 C9A 0.9(5)
C6 C5A C9A C9 -0.4(5)
C5 C5A C9A C9 -179.2(3)
C6 C5A C9A C9B 179.9(3)
C5 C5A C9A C9B 1.1(5)
C8 C9 C9A C5A -0.1(5)
C8 C9 C9A C9B 179.6(3)
C4 C3A C9B C9A 0.8(5)
S3 C3A C9B C9A -179.5(2)
C4 C3A C9B C1 -179.9(3)
S3 C3A C9B C1 -0.2(4)
C5A C9A C9B C3A -1.4(5)
C9 C9A C9B C3A 178.9(3)
C5A C9A C9B C1 179.4(3)
C9 C9A C9B C1 -0.2(5)
C2 C1 C9B C3A -0.1(4)
C2 C1 C9B C9A 179.1(3)
